data_4075353
loop_
_publ_author_name
'Bourgeois, Cheryl J.'
'Hughes, Russell P.'
'Yuan, Jian'
'DiPasquale, Antonio G.'
'Rheingold, Arnold L.'

_publ_section_title
;
 \a- and \b-Fluorine Elimination Reactions Induced by Reduction of
 Iridium&#x2212;Fluoroalkyl Complexes. Selective Formation of
 Fluoroalkylidene and Hydrofluoroalkene Ligands
;
_journal_issue 12
_journal_name_full Organometallics
_journal_page_first 2908
_journal_paper_doi 10.1021/om060243l
_journal_volume 25
_journal_year 2006
_chemical_formula_sum 'C14 H15 F6 Ir O'
_chemical_formula_weight 505.46
_chemical_name_systematic
;
 ?
;
_space_group_IT_number 2
_symmetry_cell_setting triclinic
_symmetry_space_group_name_Hall '-P 1'
_symmetry_space_group_name_H-M 'P -1'
_atom_sites_solution_hydrogens geom
_atom_sites_solution_primary direct
_atom_sites_solution_secondary difmap
_audit_creation_method SHELXL-97
_cell_angle_alpha 81.286(2)
_cell_angle_beta 88.961(2)
_cell_angle_gamma 75.301(2)
_cell_formula_units_Z 2
_cell_length_a 8.3030(14)
_cell_length_b 8.7600(15)
_cell_length_c 11.424(2)
_cell_measurement_reflns_used 7759
_cell_measurement_temperature 208(2)
_cell_measurement_theta_max 28.34
_cell_measurement_theta_min 2.43
_cell_volume 794.3(2)
_computing_cell_refinement 'Bruker SMART'
_computing_data_collection 'Bruker SMART'
_computing_data_reduction 'Bruker SAINT'
_computing_molecular_graphics ORTEP-32
_computing_publication_material WinGX
_computing_structure_refinement 'SHELXL-97 (Sheldrick, 1997)'
_computing_structure_solution SIR-2004
_diffrn_ambient_temperature 208(2)
_diffrn_measured_fraction_theta_full 0.996
_diffrn_measured_fraction_theta_max 0.917
_diffrn_measurement_device_type 'CCD area detector'
_diffrn_measurement_method 'phi and omega scans'
_diffrn_radiation_monochromator graphite
_diffrn_radiation_source 'fine-focus sealed tube'
_diffrn_radiation_type MoK\a
_diffrn_radiation_wavelength 0.71073
_diffrn_reflns_av_R_equivalents 0.0366
_diffrn_reflns_av_sigmaI/netI 0.0412
_diffrn_reflns_limit_h_max 11
_diffrn_reflns_limit_h_min -10
_diffrn_reflns_limit_k_max 11
_diffrn_reflns_limit_k_min -11
_diffrn_reflns_limit_l_max 14
_diffrn_reflns_limit_l_min -14
_diffrn_reflns_number 9355
_diffrn_reflns_theta_full 25.00
_diffrn_reflns_theta_max 28.27
_diffrn_reflns_theta_min 2.43
_exptl_absorpt_coefficient_mu 8.464
_exptl_absorpt_correction_T_max 0.4849
_exptl_absorpt_correction_T_min 0.4849
_exptl_absorpt_correction_type multi-scan
_exptl_absorpt_process_details SADABS
_exptl_crystal_colour yellow
_exptl_crystal_density_diffrn 2.113
_exptl_crystal_density_method 'not measured'
_exptl_crystal_description block
_exptl_crystal_F_000 476
_exptl_crystal_size_max 0.10
_exptl_crystal_size_mid 0.10
_exptl_crystal_size_min 0.10
_refine_diff_density_max 5.869
_refine_diff_density_min -2.382
_refine_diff_density_rms 0.252
_refine_ls_extinction_method none
_refine_ls_goodness_of_fit_ref 1.128
_refine_ls_hydrogen_treatment constr
_refine_ls_matrix_type full
_refine_ls_number_parameters 204
_refine_ls_number_reflns 3600
_refine_ls_number_restraints 0
_refine_ls_restrained_S_all 1.128
_refine_ls_R_factor_all 0.0543
_refine_ls_R_factor_gt 0.0516
_refine_ls_shift/su_max 0.000
_refine_ls_shift/su_mean 0.000
_refine_ls_structure_factor_coef Fsqd
_refine_ls_weighting_details 'calc w=1/[\s^2^(Fo^2^)+(0.0699P)^2^+4.9958P] where P=(Fo^2^+2Fc^2^)/3'
_refine_ls_weighting_scheme calc
_refine_ls_wR_factor_gt 0.1294
_refine_ls_wR_factor_ref 0.1315
_reflns_number_gt 3394
_reflns_number_total 3600
_reflns_threshold_expression >2sigma(I)
_cod_data_source_file om060243lsi20060427_010511.cif
_cod_data_source_block rph358_compound_9b
_cod_depositor_comments
;
The following automatic conversions were performed:

'_symmetry_cell_setting' value 'Triclinic' changed to 'triclinic'
according to /home/saulius/struct/CIF-dictionaries/cif_core.dic
dictionary named 'cif_core.dic' version 2.4.1 from 2010-06-29.

Automatic conversion script
Id: cif_fix_values 1715 2011-07-08 13:25:40Z adriana 
;
_cod_original_sg_symbol_H-M P-1
_cod_database_code 4075353

loop_
_symmetry_equiv_pos_as_xyz
'x, y, z'
'-x, -y, -z'

loop_
_atom_site_label
_atom_site_type_symbol
_atom_site_fract_x
_atom_site_fract_y
_atom_site_fract_z
_atom_site_U_iso_or_equiv
_atom_site_adp_type
_atom_site_occupancy
_atom_site_symmetry_multiplicity
_atom_site_calc_flag
_atom_site_refinement_flags
C1 C 0.4533(11) 0.2304(10) 0.4356(8) 0.0393(18) Uani 1 1 d .
C2 C 0.6050(10) 0.2537(10) 0.3825(8) 0.0362(17) Uani 1 1 d .
C3 C 0.6132(11) 0.2063(10) 0.2680(8) 0.0379(18) Uani 1 1 d .
C4 C 0.4685(12) 0.1537(10) 0.2483(8) 0.0415(19) Uani 1 1 d .
C5 C 0.3689(12) 0.1694(11) 0.3523(9) 0.044(2) Uani 1 1 d .
C6 C 0.3973(14) 0.2536(13) 0.5597(9) 0.052(2) Uani 1 1 d .
H6A H 0.2788 0.3042 0.5581 0.078 Uiso 1 1 calc R
H6B H 0.4576 0.3209 0.5904 0.078 Uiso 1 1 calc R
H6C H 0.4193 0.1507 0.6101 0.078 Uiso 1 1 calc R
C7 C 0.7361(13) 0.3078(12) 0.4416(10) 0.050(2) Uani 1 1 d .
H7A H 0.8157 0.2156 0.4835 0.076 Uiso 1 1 calc R
H7B H 0.6842 0.3777 0.4974 0.076 Uiso 1 1 calc R
H7C H 0.7931 0.3650 0.3823 0.076 Uiso 1 1 calc R
C8 C 0.7566(13) 0.2057(13) 0.1862(10) 0.053(2) Uani 1 1 d .
H8A H 0.8470 0.1126 0.2120 0.080 Uiso 1 1 calc R
H8B H 0.7942 0.3016 0.1874 0.080 Uiso 1 1 calc R
H8C H 0.7212 0.2026 0.1063 0.080 Uiso 1 1 calc R
C9 C 0.4340(18) 0.0815(12) 0.1431(10) 0.060(3) Uani 1 1 d .
H9A H 0.4888 0.1232 0.0744 0.090 Uiso 1 1 calc R
H9B H 0.3149 0.1084 0.1275 0.090 Uiso 1 1 calc R
H9C H 0.4761 -0.0336 0.1596 0.090 Uiso 1 1 calc R
C10 C 0.2118(15) 0.1145(15) 0.3752(14) 0.069(3) Uani 1 1 d .
H10A H 0.2403 0.0009 0.4042 0.103 Uiso 1 1 calc R
H10B H 0.1467 0.1358 0.3022 0.103 Uiso 1 1 calc R
H10C H 0.1472 0.1717 0.4339 0.103 Uiso 1 1 calc R
C11 C 0.4499(13) 0.5548(11) 0.1600(9) 0.046(2) Uani 1 1 d .
C12 C 0.1718(12) 0.5440(11) 0.2901(9) 0.046(2) Uani 1 1 d .
C13 C 0.0782(13) 0.7080(12) 0.2293(10) 0.050(2) Uani 1 1 d .
C14 C -0.0503(17) 0.7097(15) 0.1348(13) 0.068(3) Uani 1 1 d .
O1 O 0.5046(12) 0.6342(11) 0.0884(8) 0.075(2) Uani 1 1 d .
F1 F 0.0613(8) 0.4976(8) 0.3681(7) 0.0665(18) Uani 1 1 d .
F2 F 0.1828(9) 0.7910(7) 0.1757(7) 0.0691(19) Uani 1 1 d .
F3 F -0.0070(9) 0.7957(8) 0.3103(6) 0.0703(19) Uani 1 1 d .
F4 F 0.0278(15) 0.6394(12) 0.0470(8) 0.107(3) Uani 1 1 d .
F5 F -0.1553(14) 0.6262(16) 0.1788(12) 0.133(4) Uani 1 1 d .
F6 F -0.1285(12) 0.8512(11) 0.0904(9) 0.104(3) Uani 1 1 d .
Ir1 Ir 0.38481(4) 0.41145(3) 0.27190(3) 0.03486(14) Uani 1 1 d .

loop_
_atom_site_aniso_label
_atom_site_aniso_U_11
_atom_site_aniso_U_22
_atom_site_aniso_U_33
_atom_site_aniso_U_23
_atom_site_aniso_U_13
_atom_site_aniso_U_12
C1 0.045(5) 0.029(4) 0.040(4) -0.001(3) 0.000(4) -0.004(3)
C2 0.036(4) 0.029(4) 0.038(4) 0.000(3) -0.002(3) -0.001(3)
C3 0.042(4) 0.029(4) 0.039(4) -0.004(3) 0.002(3) -0.004(3)
C4 0.054(5) 0.023(4) 0.044(5) -0.005(3) -0.009(4) -0.003(3)
C5 0.042(5) 0.033(4) 0.054(5) 0.002(4) -0.001(4) -0.011(4)
C6 0.055(6) 0.052(6) 0.045(5) -0.001(4) 0.007(4) -0.009(5)
C7 0.045(5) 0.045(5) 0.061(6) 0.001(4) -0.013(4) -0.014(4)
C8 0.051(5) 0.048(5) 0.056(6) -0.007(4) 0.015(5) -0.004(4)
C9 0.098(9) 0.037(5) 0.050(6) -0.009(4) -0.014(6) -0.025(5)
C10 0.055(6) 0.053(6) 0.100(10) 0.002(6) 0.000(6) -0.024(5)
C11 0.054(5) 0.029(4) 0.053(5) 0.016(4) -0.003(4) -0.017(4)
C12 0.044(5) 0.033(4) 0.057(6) -0.003(4) -0.001(4) -0.003(4)
C13 0.051(5) 0.035(5) 0.060(6) -0.012(4) -0.005(5) -0.002(4)
C14 0.072(8) 0.052(6) 0.082(8) -0.023(6) -0.027(7) -0.011(6)
O1 0.080(6) 0.064(5) 0.074(6) 0.012(4) 0.002(5) -0.016(5)
F1 0.048(3) 0.058(4) 0.083(5) 0.004(3) 0.021(3) -0.005(3)
F2 0.063(4) 0.036(3) 0.103(5) 0.013(3) -0.016(4) -0.017(3)
F3 0.081(5) 0.050(4) 0.066(4) -0.022(3) -0.005(3) 0.016(3)
F4 0.150(9) 0.086(6) 0.076(5) -0.035(5) -0.035(6) 0.003(6)
F5 0.098(7) 0.143(10) 0.171(11) 0.000(8) -0.051(7) -0.063(7)
F6 0.099(6) 0.073(5) 0.124(8) -0.021(5) -0.061(6) 0.016(5)
Ir1 0.0382(2) 0.02629(19) 0.0382(2) -0.00378(12) -0.00520(13) -0.00488(13)

loop_
_atom_type_symbol
_atom_type_description
_atom_type_scat_dispersion_real
_atom_type_scat_dispersion_imag
_atom_type_scat_source
C C 0.0033 0.0016 'International Tables Vol C Tables 4.2.6.8 and 6.1.1.4'
H H 0.0000 0.0000 'International Tables Vol C Tables 4.2.6.8 and 6.1.1.4'
O O 0.0106 0.0060 'International Tables Vol C Tables 4.2.6.8 and 6.1.1.4'
F F 0.0171 0.0103 'International Tables Vol C Tables 4.2.6.8 and 6.1.1.4'
Ir Ir -1.4442 7.9887 'International Tables Vol C Tables 4.2.6.8 and 6.1.1.4'

loop_
_geom_angle_atom_site_label_1
_geom_angle_atom_site_label_2
_geom_angle_atom_site_label_3
_geom_angle
C5 C1 C2 107.4(8)
C5 C1 C6 125.6(9)
C2 C1 C6 126.9(9)
C5 C1 Ir1 70.3(5)
C2 C1 Ir1 72.3(5)
C6 C1 Ir1 126.1(6)
C3 C2 C1 108.0(8)
C3 C2 C7 126.6(8)
C1 C2 C7 125.3(8)
C3 C2 Ir1 71.6(5)
C1 C2 Ir1 70.5(5)
C7 C2 Ir1 126.6(6)
C4 C3 C2 108.8(8)
C4 C3 C8 126.7(9)
C2 C3 C8 124.4(9)
C4 C3 Ir1 70.9(5)
C2 C3 Ir1 71.6(5)
C8 C3 Ir1 125.8(6)
C3 C4 C5 107.3(8)
C3 C4 C9 126.2(9)
C5 C4 C9 126.3(9)
C3 C4 Ir1 72.3(5)
C5 C4 Ir1 70.1(5)
C9 C4 Ir1 127.0(7)
C1 C5 C4 108.5(8)
C1 C5 C10 125.5(10)
C4 C5 C10 125.7(10)
C1 C5 Ir1 72.2(5)
C4 C5 Ir1 72.3(5)
C10 C5 Ir1 126.3(7)
C1 C6 H6A 109.5
C1 C6 H6B 109.5
H6A C6 H6B 109.5
C1 C6 H6C 109.5
H6A C6 H6C 109.5
H6B C6 H6C 109.5
C2 C7 H7A 109.5
C2 C7 H7B 109.5
H7A C7 H7B 109.5
C2 C7 H7C 109.5
H7A C7 H7C 109.5
H7B C7 H7C 109.5
C3 C8 H8A 109.5
C3 C8 H8B 109.5
H8A C8 H8B 109.5
C3 C8 H8C 109.5
H8A C8 H8C 109.5
H8B C8 H8C 109.5
C4 C9 H9A 109.5
C4 C9 H9B 109.5
H9A C9 H9B 109.5
C4 C9 H9C 109.5
H9A C9 H9C 109.5
H9B C9 H9C 109.5
C5 C10 H10A 109.5
C5 C10 H10B 109.5
H10A C10 H10B 109.5
C5 C10 H10C 109.5
H10A C10 H10C 109.5
H10B C10 H10C 109.5
O1 C11 Ir1 173.5(10)
F1 C12 C13 104.2(8)
F1 C12 Ir1 122.1(7)
C13 C12 Ir1 133.6(8)
F2 C13 F3 106.7(8)
F2 C13 C12 111.7(8)
F3 C13 C12 110.3(9)
F2 C13 C14 106.1(10)
F3 C13 C14 105.9(9)
C12 C13 C14 115.6(9)
F6 C14 F5 110.7(13)
F6 C14 F4 107.4(13)
F5 C14 F4 107.1(11)
F6 C14 C13 112.3(10)
F5 C14 C13 110.3(12)
F4 C14 C13 108.8(11)
C11 Ir1 C12 95.2(4)
C11 Ir1 C5 154.3(4)
C12 Ir1 C5 104.8(4)
C11 Ir1 C1 147.3(4)
C12 Ir1 C1 108.8(4)
C5 Ir1 C1 37.5(3)
C11 Ir1 C4 116.6(4)
C12 Ir1 C4 131.5(4)
C5 Ir1 C4 37.6(4)
C1 Ir1 C4 62.6(3)
C11 Ir1 C3 97.3(4)
C12 Ir1 C3 166.7(4)
C5 Ir1 C3 62.0(3)
C1 Ir1 C3 61.9(3)
C4 Ir1 C3 36.8(3)
C11 Ir1 C2 111.2(4)
C12 Ir1 C2 140.3(4)
C5 Ir1 C2 62.2(3)
C1 Ir1 C2 37.2(3)
C4 Ir1 C2 61.9(3)
C3 Ir1 C2 36.8(3)

loop_
_geom_bond_atom_site_label_1
_geom_bond_atom_site_label_2
_geom_bond_distance
C1 C5 1.432(13)
C1 C2 1.436(13)
C1 C6 1.510(13)
C1 Ir1 2.240(8)
C2 C3 1.427(12)
C2 C7 1.500(13)
C2 Ir1 2.263(8)
C3 C4 1.424(13)
C3 C8 1.499(13)
C3 Ir1 2.263(9)
C4 C5 1.438(14)
C4 C9 1.503(13)
C4 Ir1 2.244(8)
C5 C10 1.507(14)
C5 Ir1 2.215(9)
C6 H6A 0.9700
C6 H6B 0.9700
C6 H6C 0.9700
C7 H7A 0.9700
C7 H7B 0.9700
C7 H7C 0.9700
C8 H8A 0.9700
C8 H8B 0.9700
C8 H8C 0.9700
C9 H9A 0.9700
C9 H9B 0.9700
C9 H9C 0.9700
C10 H10A 0.9700
C10 H10B 0.9700
C10 H10C 0.9700
C11 O1 1.155(12)
C11 Ir1 1.826(8)
C12 F1 1.361(12)
C12 C13 1.517(13)
C12 Ir1 1.880(10)
C13 F2 1.350(13)
C13 F3 1.364(12)
C13 C14 1.528(15)
C14 F6 1.275(15)
C14 F5 1.321(18)
C14 F4 1.329(17)
